data_4029332
loop_
_publ_author_name
'Zheng, Liyao'
'Hua, Ruimao'

_publ_section_title
;
 Modular Assembly of Ring-Fused and \p-Extended Phenanthroimidazoles via
 C-H Activation and Alkyne Annulation.
;
_journal_issue 9
_journal_name_full 'The Journal of organic chemistry'
_journal_page_first 3930
_journal_page_last 3936
_journal_paper_doi 10.1021/jo500401n
_journal_volume 79
_journal_year 2014
_chemical_formula_moiety 'C35 H22 N2'
_chemical_formula_sum 'C35 H22 N2'
_chemical_formula_weight 470.55
_chemical_name_systematic
; 
 ? 
;
_space_group_IT_number 2
_symmetry_cell_setting triclinic
_symmetry_space_group_name_Hall '-P 1'
_symmetry_space_group_name_H-M 'P -1'
_atom_sites_solution_hydrogens geom
_atom_sites_solution_primary direct
_atom_sites_solution_secondary difmap
_audit_creation_method SHELXL-97
_cell_angle_alpha 83.666(8)
_cell_angle_beta 88.781(9)
_cell_angle_gamma 89.717(8)
_cell_formula_units_Z 2
_cell_length_a 9.6350(16)
_cell_length_b 10.0387(16)
_cell_length_c 12.2770(19)
_cell_measurement_reflns_used 42
_cell_measurement_temperature 295(2)
_cell_measurement_theta_max 12.49
_cell_measurement_theta_min 5.58
_cell_volume 1179.9(3)
_computing_cell_refinement 'XSCANS (Bruker, 1997)'
_computing_data_collection 'XSCANS (Bruker, 1997)'
_computing_data_reduction 'XSCANS (Bruker, 1997)'
_computing_molecular_graphics 'SHELXTL (Bruker, 1997)'
_computing_publication_material 'SHELXTL (Bruker, 1997)'
_computing_structure_refinement 'SHELXL-97 (Sheldrick, 1997)'
_computing_structure_solution 'SHELXS-97 (Sheldrick, 1990)'
_diffrn_ambient_temperature 295(2)
_diffrn_measured_fraction_theta_full 0.999
_diffrn_measured_fraction_theta_max 0.999
_diffrn_measurement_device_type 'Bruker P4'
_diffrn_measurement_method '\w scans'
_diffrn_radiation_monochromator graphite
_diffrn_radiation_source 'fine-focus sealed tube'
_diffrn_radiation_type MoK\a
_diffrn_radiation_wavelength 0.71073
_diffrn_reflns_av_R_equivalents 0.0259
_diffrn_reflns_av_sigmaI/netI 0.0414
_diffrn_reflns_limit_h_max 1
_diffrn_reflns_limit_h_min -11
_diffrn_reflns_limit_k_max 12
_diffrn_reflns_limit_k_min -12
_diffrn_reflns_limit_l_max 14
_diffrn_reflns_limit_l_min -14
_diffrn_reflns_number 5232
_diffrn_reflns_theta_full 25.51
_diffrn_reflns_theta_max 25.51
_diffrn_reflns_theta_min 2.04
_diffrn_standards_decay_% 0
_diffrn_standards_interval_count 97
_diffrn_standards_number 3
_exptl_absorpt_coefficient_mu 0.077
_exptl_absorpt_correction_type none
_exptl_crystal_colour yellow
_exptl_crystal_density_diffrn 1.324
_exptl_crystal_density_meas ?
_exptl_crystal_density_method 'not measured'
_exptl_crystal_description prism
_exptl_crystal_F_000 492
_exptl_crystal_size_max 0.60
_exptl_crystal_size_mid 0.50
_exptl_crystal_size_min 0.40
_refine_diff_density_max 0.239
_refine_diff_density_min -0.149
_refine_diff_density_rms 0.034
_refine_ls_extinction_coef 0.0049(3)
_refine_ls_extinction_expression Fc^*^=kFc[1+0.001xFc^2^\l^3^/sin(2\q)]^-1/4^
_refine_ls_extinction_method SHELXL
_refine_ls_goodness_of_fit_ref 1.032
_refine_ls_hydrogen_treatment constr
_refine_ls_matrix_type full
_refine_ls_number_parameters 335
_refine_ls_number_reflns 4393
_refine_ls_number_restraints 0
_refine_ls_restrained_S_all 1.032
_refine_ls_R_factor_all 0.0700
_refine_ls_R_factor_gt 0.0446
_refine_ls_shift/su_max 0.001
_refine_ls_shift/su_mean 0.000
_refine_ls_structure_factor_coef Fsqd
_refine_ls_weighting_details 'calc w=1/[\s^2^(Fo^2^)+(0.0010P)^2^+0.5000P] where P=(Fo^2^+2Fc^2^)/3'
_refine_ls_weighting_scheme calc
_refine_ls_wR_factor_gt 0.0847
_refine_ls_wR_factor_ref 0.0941
_reflns_number_gt 3125
_reflns_number_total 4393
_reflns_threshold_expression I>2sigma(I)
_cod_data_source_file jo500401n_si_002.cif
_cod_data_source_block 3aa
_cod_depositor_comments
;
The following automatic conversions were performed:

'_symmetry_cell_setting' value 'Triclinic' changed to 'triclinic'
according to
/usr/data/users/saulius/crontab/automatic-downloads/rss-feeds/ACS/lib/dictionaries/cif_core.dic
dictionary named 'cif_core.dic' version 2.4.2 from 2011-04-26.

Automatic conversion script
Id: cif_fix_values 2281 2013-09-26 08:29:07Z andrius 

 Adding full bibliography for 4029331--4029334.cif.

The following automatic conversions were performed:

'_exptl_crystal_density_meas' value 'none' was changed to '?' - the
value is perceived as not measured.

Automatic conversion script
Id: cif_fix_values 3008 2015-01-20 13:52:24Z robertas 
;
_cod_original_sg_symbol_H-M P-1
_cod_database_code 4029332

loop_
_symmetry_equiv_pos_as_xyz
'x, y, z'
'-x, -y, -z'

loop_
_atom_site_label
_atom_site_type_symbol
_atom_site_fract_x
_atom_site_fract_y
_atom_site_fract_z
_atom_site_U_iso_or_equiv
_atom_site_adp_type
_atom_site_occupancy
_atom_site_symmetry_multiplicity
_atom_site_calc_flag
_atom_site_refinement_flags
N1 N 0.69276(16) 0.55200(15) 0.46614(12) 0.0423(4) Uani 1 1 d .
N2 N 0.78323(15) 0.48707(14) 0.63154(11) 0.0382(4) Uani 1 1 d .
C1 C 0.4767(2) 0.7544(2) 0.41820(18) 0.0528(5) Uani 1 1 d .
H1 H 0.5075 0.7078 0.3609 0.063 Uiso 1 1 calc R
C2 C 0.3745(2) 0.8484(2) 0.4014(2) 0.0623(6) Uani 1 1 d .
H2 H 0.3360 0.8663 0.3325 0.075 Uiso 1 1 calc R
C3 C 0.3282(2) 0.9168(2) 0.4866(2) 0.0660(7) Uani 1 1 d .
H3 H 0.2574 0.9798 0.4750 0.079 Uiso 1 1 calc R
C4 C 0.3847(2) 0.8933(2) 0.5869(2) 0.0596(6) Uani 1 1 d .
H4 H 0.3514 0.9402 0.6432 0.071 Uiso 1 1 calc R
C5 C 0.4921(2) 0.79975(19) 0.60795(17) 0.0476(5) Uani 1 1 d .
C6 C 0.5652(2) 0.78031(19) 0.71109(17) 0.0473(5) Uani 1 1 d .
C7 C 0.5430(2) 0.8675(2) 0.79172(19) 0.0600(6) Uani 1 1 d .
H7 H 0.4732 0.9317 0.7817 0.072 Uiso 1 1 calc R
C8 C 0.6196(3) 0.8616(2) 0.88387(19) 0.0655(6) Uani 1 1 d .
H8 H 0.6014 0.9205 0.9358 0.079 Uiso 1 1 calc R
C9 C 0.7243(2) 0.7680(2) 0.89998(17) 0.0580(6) Uani 1 1 d .
H9 H 0.7786 0.7651 0.9619 0.070 Uiso 1 1 calc R
C10 C 0.7483(2) 0.6793(2) 0.82470(16) 0.0493(5) Uani 1 1 d .
H10 H 0.8194 0.6166 0.8366 0.059 Uiso 1 1 calc R
C11 C 0.6690(2) 0.67997(18) 0.73022(15) 0.0427(4) Uani 1 1 d .
C12 C 0.69330(19) 0.59552(18) 0.64480(15) 0.0399(4) Uani 1 1 d .
C13 C 0.63807(19) 0.62706(18) 0.54273(15) 0.0407(4) Uani 1 1 d .
C14 C 0.53508(19) 0.72824(18) 0.52147(16) 0.0435(5) Uani 1 1 d .
C15 C 0.78019(19) 0.47052(17) 0.52055(14) 0.0388(4) Uani 1 1 d .
C16 C 0.86801(19) 0.37428(17) 0.47702(14) 0.0391(4) Uani 1 1 d .
C17 C 0.8645(2) 0.35610(19) 0.36604(15) 0.0471(5) Uani 1 1 d .
H17 H 0.8068 0.4092 0.3194 0.056 Uiso 1 1 calc R
C18 C 0.9456(2) 0.2607(2) 0.32618(16) 0.0537(5) Uani 1 1 d .
H18 H 0.9421 0.2477 0.2524 0.064 Uiso 1 1 calc R
C19 C 1.0334(2) 0.1826(2) 0.39503(16) 0.0543(5) Uani 1 1 d .
H19 H 1.0888 0.1178 0.3670 0.065 Uiso 1 1 calc R
C20 C 1.0391(2) 0.2000(2) 0.50329(16) 0.0481(5) Uani 1 1 d .
H20 H 1.0992 0.1476 0.5483 0.058 Uiso 1 1 calc R
C21 C 0.95527(19) 0.29596(18) 0.54758(14) 0.0399(4) Uani 1 1 d .
C22 C 0.94394(19) 0.30661(18) 0.66401(14) 0.0402(4) Uani 1 1 d .
C23 C 0.85449(19) 0.39400(18) 0.70509(14) 0.0392(4) Uani 1 1 d .
C24 C 1.0245(2) 0.20853(18) 0.73811(14) 0.0425(4) Uani 1 1 d .
C25 C 0.9632(2) 0.09646(19) 0.79474(16) 0.0495(5) Uani 1 1 d .
H25 H 0.8686 0.0822 0.7884 0.059 Uiso 1 1 calc R
C26 C 1.0409(3) 0.0060(2) 0.86035(17) 0.0565(6) Uani 1 1 d .
H26 H 0.9984 -0.0686 0.8984 0.068 Uiso 1 1 calc R
C27 C 1.1808(3) 0.0255(2) 0.86986(17) 0.0601(6) Uani 1 1 d .
H27 H 1.2331 -0.0359 0.9142 0.072 Uiso 1 1 calc R
C28 C 1.2431(2) 0.1354(2) 0.81388(17) 0.0579(6) Uani 1 1 d .
H28 H 1.3378 0.1489 0.8204 0.069 Uiso 1 1 calc R
C29 C 1.1655(2) 0.2263(2) 0.74764(16) 0.0503(5) Uani 1 1 d .
H29 H 1.2087 0.3002 0.7091 0.060 Uiso 1 1 calc R
C30 C 0.8115(2) 0.38257(18) 0.82216(15) 0.0440(5) Uani 1 1 d .
C31 C 0.6722(2) 0.3706(2) 0.85038(17) 0.0552(5) Uani 1 1 d .
H31 H 0.6066 0.3728 0.7957 0.066 Uiso 1 1 calc R
C32 C 0.6295(3) 0.3555(2) 0.9592(2) 0.0724(7) Uani 1 1 d .
H32 H 0.5355 0.3477 0.9775 0.087 Uiso 1 1 calc R
C33 C 0.7262(3) 0.3519(3) 1.0403(2) 0.0797(8) Uani 1 1 d .
H33 H 0.6977 0.3417 1.1136 0.096 Uiso 1 1 calc R
C34 C 0.8638(3) 0.3635(2) 1.01293(18) 0.0697(7) Uani 1 1 d .
H34 H 0.9289 0.3613 1.0679 0.084 Uiso 1 1 calc R
C35 C 0.9075(2) 0.3784(2) 0.90482(16) 0.0534(5) Uani 1 1 d .
H35 H 1.0017 0.3858 0.8872 0.064 Uiso 1 1 calc R

loop_
_atom_site_aniso_label
_atom_site_aniso_U_11
_atom_site_aniso_U_22
_atom_site_aniso_U_33
_atom_site_aniso_U_23
_atom_site_aniso_U_13
_atom_site_aniso_U_12
N1 0.0460(9) 0.0388(8) 0.0415(9) -0.0007(7) -0.0075(7) 0.0033(7)
N2 0.0418(9) 0.0371(8) 0.0355(8) -0.0031(6) -0.0034(7) 0.0043(7)
C1 0.0458(12) 0.0471(11) 0.0639(13) 0.0028(10) -0.0119(10) -0.0010(10)
C2 0.0501(13) 0.0537(13) 0.0801(16) 0.0095(12) -0.0209(12) -0.0006(11)
C3 0.0430(13) 0.0514(13) 0.101(2) 0.0033(13) -0.0116(13) 0.0084(11)
C4 0.0443(12) 0.0480(12) 0.0855(17) -0.0043(11) 0.0015(12) 0.0069(10)
C5 0.0390(11) 0.0381(10) 0.0642(13) 0.0008(9) 0.0009(10) -0.0001(9)
C6 0.0446(11) 0.0409(10) 0.0556(12) -0.0031(9) 0.0086(9) 0.0017(9)
C7 0.0611(14) 0.0497(13) 0.0691(15) -0.0095(11) 0.0125(12) 0.0111(11)
C8 0.0810(17) 0.0590(14) 0.0590(14) -0.0201(11) 0.0107(13) 0.0077(13)
C9 0.0699(15) 0.0564(13) 0.0491(12) -0.0133(10) 0.0014(11) 0.0000(12)
C10 0.0555(13) 0.0447(11) 0.0484(11) -0.0079(9) 0.0006(10) 0.0017(10)
C11 0.0440(11) 0.0380(10) 0.0458(11) -0.0040(8) 0.0051(9) -0.0004(9)
C12 0.0395(10) 0.0360(10) 0.0439(10) -0.0031(8) -0.0024(8) 0.0022(8)
C13 0.0404(10) 0.0362(10) 0.0448(11) -0.0008(8) -0.0037(9) -0.0006(8)
C14 0.0359(10) 0.0371(10) 0.0560(12) 0.0029(9) -0.0053(9) -0.0007(8)
C15 0.0449(11) 0.0365(9) 0.0348(9) -0.0020(8) -0.0046(8) -0.0005(8)
C16 0.0434(11) 0.0374(10) 0.0361(10) -0.0025(8) -0.0017(8) 0.0002(8)
C17 0.0568(13) 0.0455(11) 0.0383(10) -0.0015(8) -0.0055(9) 0.0047(10)
C18 0.0690(15) 0.0557(13) 0.0368(10) -0.0070(9) 0.0007(10) 0.0046(11)
C19 0.0616(14) 0.0549(12) 0.0470(12) -0.0094(10) 0.0061(10) 0.0121(11)
C20 0.0521(12) 0.0491(11) 0.0424(11) -0.0027(9) -0.0006(9) 0.0111(10)
C21 0.0422(11) 0.0401(10) 0.0370(10) -0.0031(8) 0.0005(8) -0.0005(9)
C22 0.0423(11) 0.0400(10) 0.0377(10) -0.0014(8) -0.0038(8) 0.0039(8)
C23 0.0439(11) 0.0373(10) 0.0357(10) -0.0006(8) -0.0048(8) 0.0027(8)
C24 0.0512(12) 0.0414(10) 0.0348(10) -0.0046(8) -0.0029(8) 0.0098(9)
C25 0.0567(13) 0.0460(11) 0.0453(11) -0.0024(9) -0.0043(10) 0.0040(10)
C26 0.0790(17) 0.0441(12) 0.0450(12) 0.0014(9) -0.0029(11) 0.0083(11)
C27 0.0801(17) 0.0542(13) 0.0459(12) -0.0041(10) -0.0130(12) 0.0249(12)
C28 0.0540(13) 0.0640(14) 0.0554(13) -0.0049(11) -0.0089(11) 0.0162(11)
C29 0.0499(12) 0.0511(12) 0.0484(12) 0.0002(9) -0.0017(10) 0.0064(10)
C30 0.0561(12) 0.0388(10) 0.0367(10) -0.0030(8) -0.0006(9) 0.0033(9)
C31 0.0627(14) 0.0544(13) 0.0483(12) -0.0060(10) 0.0047(11) -0.0029(11)
C32 0.0791(18) 0.0738(17) 0.0623(15) -0.0030(12) 0.0226(14) -0.0097(14)
C33 0.119(3) 0.0776(18) 0.0405(13) 0.0000(12) 0.0125(15) -0.0031(17)
C34 0.104(2) 0.0648(15) 0.0399(12) -0.0026(10) -0.0111(13) 0.0088(15)
C35 0.0686(14) 0.0500(12) 0.0415(11) -0.0043(9) -0.0076(10) 0.0073(11)

loop_
_atom_type_symbol
_atom_type_description
_atom_type_scat_dispersion_real
_atom_type_scat_dispersion_imag
_atom_type_scat_source
C C 0.0033 0.0016 'International Tables Vol C Tables 4.2.6.8 and 6.1.1.4'
H H 0.0000 0.0000 'International Tables Vol C Tables 4.2.6.8 and 6.1.1.4'
N N 0.0061 0.0033 'International Tables Vol C Tables 4.2.6.8 and 6.1.1.4'

loop_
_geom_angle_atom_site_label_1
_geom_angle_atom_site_label_2
_geom_angle_atom_site_label_3
_geom_angle
C15 N1 C13 104.46(15)
C15 N2 C12 105.33(14)
C15 N2 C23 120.33(15)
C12 N2 C23 133.91(15)
C2 C1 C14 120.0(2)
C2 C1 H1 120.0
C14 C1 H1 120.0
C1 C2 C3 120.0(2)
C1 C2 H2 120.0
C3 C2 H2 120.0
C4 C3 C2 120.7(2)
C4 C3 H3 119.7
C2 C3 H3 119.7
C3 C4 C5 121.7(2)
C3 C4 H4 119.2
C5 C4 H4 119.2
C14 C5 C4 117.0(2)
C14 C5 C6 119.32(18)
C4 C5 C6 123.6(2)
C7 C6 C11 117.63(19)
C7 C6 C5 120.75(19)
C11 C6 C5 121.43(18)
C8 C7 C6 122.5(2)
C8 C7 H7 118.7
C6 C7 H7 118.7
C7 C8 C9 119.8(2)
C7 C8 H8 120.1
C9 C8 H8 120.1
C10 C9 C8 119.9(2)
C10 C9 H9 120.0
C8 C9 H9 120.0
C9 C10 C11 121.9(2)
C9 C10 H10 119.0
C11 C10 H10 119.0
C10 C11 C6 118.15(18)
C10 C11 C12 125.01(18)
C6 C11 C12 116.53(17)
C13 C12 N2 104.15(15)
C13 C12 C11 120.78(17)
N2 C12 C11 134.34(17)
N1 C13 C12 112.89(16)
N1 C13 C14 124.61(17)
C12 C13 C14 122.49(18)
C1 C14 C5 120.72(18)
C1 C14 C13 121.29(19)
C5 C14 C13 117.98(18)
N1 C15 N2 113.01(16)
N1 C15 C16 126.82(16)
N2 C15 C16 120.16(15)
C17 C16 C21 120.52(17)
C17 C16 C15 120.51(17)
C21 C16 C15 118.95(16)
C18 C17 C16 119.95(18)
C18 C17 H17 120.0
C16 C17 H17 120.0
C17 C18 C19 120.23(19)
C17 C18 H18 119.9
C19 C18 H18 119.9
C20 C19 C18 120.57(19)
C20 C19 H19 119.7
C18 C19 H19 119.7
C19 C20 C21 120.73(19)
C19 C20 H20 119.6
C21 C20 H20 119.6
C16 C21 C20 117.98(17)
C16 C21 C22 118.79(17)
C20 C21 C22 122.84(17)
C23 C22 C21 121.49(16)
C23 C22 C24 121.00(16)
C21 C22 C24 117.25(16)
C22 C23 N2 118.82(16)
C22 C23 C30 122.63(16)
N2 C23 C30 117.84(16)
C29 C24 C25 118.53(18)
C29 C24 C22 119.48(18)
C25 C24 C22 121.94(18)
C26 C25 C24 120.6(2)
C26 C25 H25 119.7
C24 C25 H25 119.7
C27 C26 C25 120.3(2)
C27 C26 H26 119.9
C25 C26 H26 119.9
C28 C27 C26 119.8(2)
C28 C27 H27 120.1
C26 C27 H27 120.1
C27 C28 C29 120.1(2)
C27 C28 H28 119.9
C29 C28 H28 119.9
C24 C29 C28 120.6(2)
C24 C29 H29 119.7
C28 C29 H29 119.7
C31 C30 C35 118.82(19)
C31 C30 C23 119.32(18)
C35 C30 C23 121.81(19)
C32 C31 C30 120.5(2)
C32 C31 H31 119.7
C30 C31 H31 119.7
C33 C32 C31 119.9(3)
C33 C32 H32 120.1
C31 C32 H32 120.1
C34 C33 C32 119.8(2)
C34 C33 H33 120.1
C32 C33 H33 120.1
C33 C34 C35 120.8(2)
C33 C34 H34 119.6
C35 C34 H34 119.6
C34 C35 C30 120.2(2)
C34 C35 H35 119.9
C30 C35 H35 119.9

loop_
_geom_bond_atom_site_label_1
_geom_bond_atom_site_label_2
_geom_bond_distance
N1 C15 1.312(2)
N1 C13 1.364(2)
N2 C15 1.392(2)
N2 C12 1.409(2)
N2 C23 1.412(2)
C1 C2 1.363(3)
C1 C14 1.396(3)
C1 H1 0.9300
C2 C3 1.379(3)
C2 H2 0.9300
C3 C4 1.353(3)
C3 H3 0.9300
C4 C5 1.403(3)
C4 H4 0.9300
C5 C14 1.400(3)
C5 C6 1.456(3)
C6 C7 1.404(3)
C6 C11 1.420(3)
C7 C8 1.360(3)
C7 H7 0.9300
C8 C9 1.377(3)
C8 H8 0.9300
C9 C10 1.368(3)
C9 H9 0.9300
C10 C11 1.402(3)
C10 H10 0.9300
C11 C12 1.434(3)
C12 C13 1.376(3)
C13 C14 1.424(3)
C15 C16 1.422(2)
C16 C17 1.396(2)
C16 C21 1.396(3)
C17 C18 1.359(3)
C17 H17 0.9300
C18 C19 1.386(3)
C18 H18 0.9300
C19 C20 1.362(3)
C19 H19 0.9300
C20 C21 1.402(3)
C20 H20 0.9300
C21 C22 1.447(2)
C22 C23 1.356(3)
C22 C24 1.492(2)
C23 C30 1.480(2)
C24 C29 1.380(3)
C24 C25 1.384(3)
C25 C26 1.375(3)
C25 H25 0.9300
C26 C27 1.372(3)
C26 H26 0.9300
C27 C28 1.368(3)
C27 H27 0.9300
C28 C29 1.381(3)
C28 H28 0.9300
C29 H29 0.9300
C30 C31 1.382(3)
C30 C35 1.384(3)
C31 C32 1.382(3)
C31 H31 0.9300
C32 C33 1.376(4)
C32 H32 0.9300
C33 C34 1.363(4)
C33 H33 0.9300
C34 C35 1.376(3)
C34 H34 0.9300
C35 H35 0.9300
